data_1509934
loop_
_publ_author_name
'Parasyuk, O.V.'
'Romanyuk, Ya.E.'
'Piskach, L.V.'
'Gulay, L.D.'
'Olekseyuk, I.D.'

_publ_section_title
;
 The (Ag2 Se) - (Hg Se) -(Ge Se2) system and crystal structures of the
 compounds
;
_journal_name_full 'Journal of Alloys Compd.'
_journal_page_first 135
_journal_page_last 144
_journal_paper_doi 10.1016/S0925-8388(02)01023-X
_journal_volume 351
_journal_year 2003
_chemical_formula_sum 'Ag5.6 Ge Hg1.2 Se6'
_chemical_name_systematic 'Ag5.6 Hg1.2 Ge Se6'
_space_group_IT_number 31
_symmetry_space_group_name_Hall 'P 2ac -2'
_symmetry_space_group_name_H-M 'P m n 21'
_cell_angle_alpha 90
_cell_angle_beta 90
_cell_angle_gamma 90
_cell_formula_units_Z 2
_cell_length_a 7.6961
_cell_length_b 7.6958
_cell_length_c 10.884
_cell_volume 644.634
_citation_journal_id_ASTM JALCEU
_cod_data_source_file silver3-x_228.cif
_cod_data_source_block Ag5.6Ge1Hg1.2Se6
_cod_original_cell_volume 644.6337
_cod_original_formula_sum 'Ag5.6 Ge1 Hg1.2 Se6'
_cod_database_code 1509934

loop_
_symmetry_equiv_pos_as_xyz
x,y,z
-x+1/2,-y,z+1/2
-x,y,z
x+1/2,-y,z+1/2

loop_
_atom_site_label
_atom_site_type_symbol
_atom_site_fract_x
_atom_site_fract_y
_atom_site_fract_z
_atom_site_occupancy
_atom_site_U_iso_or_equiv
Hg1 Hg+2 0 0.7434 0.511 0.6 0.0
Hg2 Hg+2 0 0.0447 0.1527 0.6 0.0
Se5 Se-2 0.253 0.7683 0.9114 1 0.0
Ag2 Ag+1 0.2254 0.1065 0.846 1 0.0
Ag3 Ag+1 0.2217 0.5262 0.2677 1 0.0
Se2 Se-2 0 0.773 0.222 1 0.0
Ge1 Ge+4 0 0.264 0.523 1 0.0
Se3 Se-2 0 0.014 0.653 1 0.0
Ag4 Ag+1 0 0.7434 0.511 0.4 0.0
Se1 Se-2 0 0.259 0.996 1 0.0
Ag5 Ag+1 0 0.0447 0.1527 0.4 0.0
Se4 Se-2 0 0.488 0.652 1 0.0
Ag1 Ag+1 0 0.5825 0.025 0.82 0.0
